data_7719275
loop_
_publ_author_name
'Kebernik, Steven'
'Kr&#xe4;tschmer, Frederic'
'Sun, Xiaofei'
'Roesky, Peter W.'

_publ_section_title
;
 Luminescent ionic heterobimetallic diphosphine-&#x3b2;-diketiminate
 complexes.
;
_journal_issue 35
_journal_name_full 'Dalton transactions (Cambridge, England : 2003)'
_journal_page_first 13192
_journal_page_last 13199
_journal_paper_doi 10.1039/d5dt00977d
_journal_volume 54
_journal_year 2025
_chemical_formula_moiety 'C45 H43 Au Cl N2 O P2 Zn, F6 Sb, 0.5(C4 H8 O)'
_chemical_formula_sum 'C47 H47 Au Cl F6 N2 O1.5 P2 Sb Zn'
_chemical_formula_weight 1259.34
_space_group_crystal_system triclinic
_space_group_IT_number 2
_space_group_name_Hall '-P 1'
_space_group_name_H-M_alt 'P -1'
_atom_sites_solution_hydrogens geom
_atom_sites_solution_primary dual
_audit_creation_date 2025-04-14
_audit_creation_method
;
Olex2 1.5
(compiled 2024.02.16 svn.r378c4104 for OlexSys, GUI svn.r6928)
;
_audit_update_record
;
2025-04-24 deposited with the CCDC.	2025-07-28 downloaded from the CCDC.
;
_cell_angle_alpha 108.618(5)
_cell_angle_beta 94.390(6)
_cell_angle_gamma 109.761(5)
_cell_formula_units_Z 2
_cell_length_a 12.6670(10)
_cell_length_b 14.0572(10)
_cell_length_c 15.3543(11)
_cell_measurement_reflns_used 28445
_cell_measurement_temperature 100
_cell_measurement_theta_max 29.80
_cell_measurement_theta_min 1.75
_cell_volume 2385.6(3)
_computing_cell_refinement
;
X-Area Recipe 2.0.1 (STOE, 2023)
;
_computing_data_collection
;
X-Area Pilatus3_SV 1.31.192.0 (STOE, 2023)
;
_computing_data_reduction
;
X-Area Integrate 2.5.15.0 (STOE, 2023)
X-Area LANA 2.7.12 (STOE, 2023)
;
_computing_molecular_graphics 'Olex2 1.5 (Dolomanov et al., 2009)'
_computing_publication_material
;
STOE & Cie GmbH, X-Area, software package for collecting single-crystal or
multi-domain crystal data on STOE area-detector diffractometers, for image 
processing, for the correction and scaling of reflection intensities and 
for outlier rejection, version 2.3, Darmstadt 2023
;
_computing_structure_refinement 'SHELXL 2018/3 (Sheldrick, 2015)'
_computing_structure_solution 'SHELXT  (Sheldrick, 2015)'
_diffrn_ambient_temperature 100
_diffrn_detector 'EIGER2 1M CDTE'
_diffrn_detector_area_resol_mean 13.33
_diffrn_measured_fraction_theta_full 0.995
_diffrn_measured_fraction_theta_max 0.992
_diffrn_measurement_details
;
 457 frames, detector distance = 40 mm
;
_diffrn_measurement_device 'Eulerian 4-circle diffractometer'
_diffrn_measurement_device_type 'STOE STADIVARI'
_diffrn_measurement_method 'rotation method, \w scans'
_diffrn_radiation_collimation '1.2 0.6 mm diameter'
_diffrn_radiation_monochromator 'Graded multilayer mirror'
_diffrn_radiation_polarisn_norm 270
_diffrn_radiation_probe x-ray
_diffrn_radiation_type 'Mo K\a'
_diffrn_radiation_wavelength 0.71073
_diffrn_reflns_av_R_equivalents 0.0336
_diffrn_reflns_av_unetI/netI 0.0519
_diffrn_reflns_Laue_measured_fraction_full 0.995
_diffrn_reflns_Laue_measured_fraction_max 0.992
_diffrn_reflns_limit_h_max 15
_diffrn_reflns_limit_h_min -15
_diffrn_reflns_limit_k_max 17
_diffrn_reflns_limit_k_min -17
_diffrn_reflns_limit_l_max 18
_diffrn_reflns_limit_l_min -18
_diffrn_reflns_number 24428
_diffrn_reflns_point_group_measured_fraction_full 0.995
_diffrn_reflns_point_group_measured_fraction_max 0.992
_diffrn_reflns_theta_full 25.242
_diffrn_reflns_theta_max 25.999
_diffrn_reflns_theta_min 1.890
_diffrn_source Axo_Mo
_diffrn_source_current 0.830
_diffrn_source_power 0.050
_diffrn_source_voltage 60
_exptl_absorpt_coefficient_mu 4.313
_exptl_absorpt_correction_T_max 0.7455
_exptl_absorpt_correction_T_min 0.5955
_exptl_absorpt_correction_type multi-scan
_exptl_absorpt_process_details
;
STOE LANA, absorption correction by scaling of reflection intensities.
J. Koziskova, F. Hahn, J. Richter, J. Kozisek, "Comparison of different
absorption corrections on the model structure of tetrakis(\m~2~-acetato)-
diaqua-di-copper(II)", Acta Chimica Slovaca, vol. 9, no. 2, 2016, pp. 136 - 140.
;
_exptl_crystal_colour colorless
_exptl_crystal_density_diffrn 1.753
_exptl_crystal_density_method 'not measured'
_exptl_crystal_description Prism
_exptl_crystal_F_000 1232
_exptl_crystal_size_max 0.12
_exptl_crystal_size_mid 0.102
_exptl_crystal_size_min 0.068
_refine_diff_density_max 0.971
_refine_diff_density_min -1.122
_refine_diff_density_rms 0.124
_refine_ls_extinction_method none
_refine_ls_goodness_of_fit_ref 0.963
_refine_ls_hydrogen_treatment constr
_refine_ls_matrix_type full
_refine_ls_number_parameters 588
_refine_ls_number_reflns 9301
_refine_ls_number_restraints 75
_refine_ls_restrained_S_all 0.965
_refine_ls_R_factor_all 0.0416
_refine_ls_R_factor_gt 0.0277
_refine_ls_shift/su_max 0.001
_refine_ls_shift/su_mean 0.000
_refine_ls_structure_factor_coef Fsqd
_refine_ls_weighting_details 'w=1/[\s^2^(Fo^2^)+(0.0366P)^2^] where P=(Fo^2^+2Fc^2^)/3'
_refine_ls_weighting_scheme calc
_refine_ls_wR_factor_gt 0.0603
_refine_ls_wR_factor_ref 0.0627
_reflns_Friedel_coverage 0.000
_reflns_number_gt 7455
_reflns_number_total 9301
_reflns_threshold_expression 'I > 2\s(I)'
_cod_data_source_file d5dt00977d2.cif
_cod_data_source_block stk020
_cod_depositor_comments 'Adding full bibliography for 7719271--7719275.cif.'
_cod_original_formula_sum 'C47 H47 Au Cl F6 N2 O1.50 P2 Sb Zn'
_cod_database_code 7719275
_shelx_shelxl_version_number 2019/2
_audit_contact_author
;
      Prof. Dr. Peter W. Roesky
      Karlsruher Institut fuer Technologie (KIT), CS
      Institut fuer Anorganische Chemie (AOC)
      Lehrstuhl fuer Anorganische Funktionsmaterialien
      Engesserstr. 15, Geb. 30.45
      76131 Karlsruhe 
      Bundesrepublik Deutschland
;
_audit_contact_letter
;
;
_shelx_space_group_comment
;
The symmetry employed for this shelxl refinement is uniquely defined
by the following loop, which should always be used as a source of
symmetry information in preference to the above space-group names.
They are only intended as comments.
;
_shelx_estimated_absorpt_t_max 0.758
_shelx_estimated_absorpt_t_min 0.626
_olex2_refinement_description
;
1. Fixed Uiso
 At 1.2 times of:
  All C(H) groups, All C(H,H) groups
 At 1.5 times of:
  All C(H,H,H) groups
2. Restrained distances
 O2-C46 = O2-C49
 1.44 with sigma of 0.02
 C46-C47 = C48-C49
 1.53 with sigma of 0.02
 C47-C48
 1.54 with sigma of 0.02
 O2-C47 = O2-C48 = C46-C48 = C47-C49
 2.38 with sigma of 0.04
 C46-C47 \\sim C47-C48 \\sim C48-C49
 with sigma of 0.02
 O2-C46 \\sim O2-C49
 with sigma of 0.02
 O2-C47 \\sim O2-C48
 with sigma of 0.04
 C47-C49 \\sim C46-C48
 with sigma of 0.04
3. Uiso/Uaniso restraints and constraints
O2 \\sim C46 \\sim C47 \\sim C48 \\sim C49: within 2A with sigma of 0.04 and
sigma for terminal atoms of 0.08 within 2A
O2 \\sim O2 \\sim C46 \\sim C46 \\sim C47 \\sim C47 \\sim C48 \\sim C48 \\sim
C49 \\sim C49: within 2A with sigma of 0.005 and sigma for terminal atoms of
0.01 within 2A
4. Rigid body (RIGU) restrains
 O2, C46, C47, C48, C49
 with sigma for 1-2 distances of 0.004 and sigma for 1-3 distances of 0.004
5. Others
 Fixed Sof: O2(0.5) C46(0.5) H46A(0.5) H46B(0.5) C47(0.5) H47A(0.5) H47B(0.5)
 C48(0.5) H48A(0.5) H48B(0.5) C49(0.5) H49A(0.5) H49B(0.5)
6.a Secondary CH2 refined with riding coordinates:
 C42(H42A,H42B), C43(H43A,H43B), C44(H44A,H44B), C45(H45A,H45B), C46(H46A,
 H46B), C47(H47A,H47B), C48(H48A,H48B), C49(H49A,H49B)
6.b Aromatic/amide H refined with riding coordinates:
 C2(H2), C7(H7), C8(H8), C9(H9), C10(H10), C13(H13), C14(H14), C15(H15),
 C16(H16), C17(H17), C19(H19), C20(H20), C21(H21), C22(H22), C23(H23), C25(H25),
  C26(H26), C27(H27), C28(H28), C29(H29), C31(H31), C32(H32), C33(H33),
 C34(H34), C35(H35), C37(H37), C38(H38), C39(H39), C40(H40)
6.c Idealised Me refined as rotating group:
 C4(H4A,H4B,H4C), C5(H5A,H5B,H5C)
;
_olex2_submission_special_instructions 'No special instructions were received'
_stoe_detector_distance '40.0 mm'
_stoe_detector_pixelsize_x '0.075 mm'
_stoe_detector_pixelsize_y '0.075 mm'
_stoe_detector_size_x '8.0 cm'
_stoe_detector_size_y '7.7 cm'
_stoe_evaluation_integration_a 12.0
_stoe_evaluation_integration_b -0.1
_stoe_evaluation_integration_ems 0.014
_stoe_evaluation_lana_bis_l_even_max -
_stoe_evaluation_lana_bis_l_odd_max -
_stoe_evaluation_lana_bos_l_even_max 6
_stoe_evaluation_lana_bos_l_odd_max 3
_stoe_evaluation_lana_completeness 81.4
_stoe_evaluation_lana_dxs_max_order 1
_stoe_evaluation_lana_dys_max_order 1
_stoe_evaluation_lana_fs_max_order 3
_stoe_evaluation_lana_max_2theta_available 60.2
_stoe_evaluation_lana_max_2theta_desired 60.2
_stoe_evaluation_lana_mean_redundancy 2.4
_stoe_evaluation_lana_number_refls_after_or 27143
_stoe_evaluation_lana_number_refls_outliers 4158
_stoe_evaluation_lana_number_refls_total 31301
_stoe_evaluation_lana_number_refls_unique 11439
_stoe_evaluation_lana_number_refls_written 27143
_stoe_evaluation_lana_or_c1 0.035
_stoe_evaluation_lana_or_c2 0
_stoe_evaluation_lana_or_c3 0
_stoe_evaluation_lana_or_c4 0.7
_stoe_evaluation_lana_point_group -1
_stoe_evaluation_lana_table
;
#----------------------------------------------------------------------------
2Theta           6.3   12.7   19.1   25.5   31.9   38.3   44.7   51.1   57.5
#----------------------------------------------------------------------------
<Resolution>    5.52   3.05   2.09   1.59   1.29   1.08   0.94   0.83   0.76
N(total)         179    753   2168   3718   5790   6568   6084   4847   1194
<Redundancy>     2.4    2.5    3.3    3.4    3.5    2.9    2.2    1.6    1.1
Complet. [%%]    96.6   97.8  100.0  100.0  100.0   99.9   99.6   93.6   30.9
<I/sigma>       92.3   58.7   38.0   27.0   17.7   13.0    8.2    4.6    2.8
R(int)         0.044  0.024  0.020  0.022  0.028  0.034  0.056  0.096  0.102
#----------------------------------------------------------------------------
;
_stoe_measurement_identifier STK020
_stoe_measurement_max_exposure_per_frame '5.0 s'
_stoe_measurement_mean_exposure_per_frame '5.0 s'
_stoe_measurement_min_exposure_per_frame '5.0 s'
_stoe_measurement_total_exposure_time '38 min'
_stoe_measurement_total_frame_number 457
_stoe_measurement_total_run_number 9
_stoe_measurement_tube_power '49.8 W'

loop_
_space_group_symop_operation_xyz
'x, y, z'
'-x, -y, -z'

loop_
_atom_site_label
_atom_site_type_symbol
_atom_site_fract_x
_atom_site_fract_y
_atom_site_fract_z
_atom_site_U_iso_or_equiv
_atom_site_adp_type
_atom_site_occupancy
_atom_site_site_symmetry_order
_atom_site_calc_flag
_atom_site_refinement_flags_posn
_atom_site_refinement_flags_adp
_atom_site_refinement_flags_occupancy
_atom_site_disorder_assembly
_atom_site_disorder_group
Au Au 0.61319(2) 0.31934(2) 0.33038(2) 0.01608(5) Uani 1 1 d . . . . .
Zn Zn 0.36860(4) 0.26915(3) 0.25796(3) 0.01583(10) Uani 1 1 d . . . . .
Cl Cl 0.41603(8) 0.40259(7) 0.39334(6) 0.0203(2) Uani 1 1 d . . . . .
P1 P 0.67443(8) 0.44304(7) 0.25782(6) 0.0144(2) Uani 1 1 d . . . . .
P2 P 0.56670(8) 0.19489(7) 0.40309(7) 0.0152(2) Uani 1 1 d . . . . .
O1 O 0.2006(2) 0.2411(2) 0.2120(2) 0.0338(7) Uani 1 1 d . . . . .
N1 N 0.4364(3) 0.2805(2) 0.1494(2) 0.0162(7) Uani 1 1 d . . . . .
N2 N 0.3663(3) 0.1238(2) 0.2426(2) 0.0164(7) Uani 1 1 d . . . . .
C1 C 0.4329(3) 0.1935(3) 0.0798(2) 0.0190(8) Uani 1 1 d . . . . .
C2 C 0.4002(3) 0.0899(3) 0.0858(2) 0.0182(8) Uani 1 1 d . . . . .
H2 H 0.398716 0.033716 0.030550 0.022 Uiso 1 1 calc R U . . .
C3 C 0.3697(3) 0.0567(3) 0.1597(3) 0.0177(8) Uani 1 1 d . . . . .
C4 C 0.4648(4) 0.2039(3) -0.0104(3) 0.0242(9) Uani 1 1 d . . . . .
H4A H 0.473810 0.137547 -0.048814 0.036 Uiso 1 1 calc R U . . .
H4B H 0.537184 0.266359 0.004083 0.036 Uiso 1 1 calc R U . . .
H4C H 0.404266 0.214462 -0.045167 0.036 Uiso 1 1 calc R U . . .
C5 C 0.3394(4) -0.0623(3) 0.1448(3) 0.0234(9) Uani 1 1 d . . . . .
H5A H 0.256613 -0.097788 0.138985 0.035 Uiso 1 1 calc R U . . .
H5B H 0.380449 -0.067905 0.198454 0.035 Uiso 1 1 calc R U . . .
H5C H 0.361567 -0.097871 0.087231 0.035 Uiso 1 1 calc R U . . .
C6 C 0.4636(3) 0.3841(3) 0.1422(2) 0.0165(8) Uani 1 1 d . . . . .
C7 C 0.3862(3) 0.4039(3) 0.0888(3) 0.0201(8) Uani 1 1 d . . . . .
H7 H 0.317181 0.345693 0.051506 0.024 Uiso 1 1 calc R U . . .
C8 C 0.4083(3) 0.5073(3) 0.0890(3) 0.0216(9) Uani 1 1 d . . . . .
H8 H 0.355512 0.519433 0.050680 0.026 Uiso 1 1 calc R U . . .
C9 C 0.5065(3) 0.5925(3) 0.1447(3) 0.0200(8) Uani 1 1 d . . . . .
H9 H 0.521059 0.663668 0.145417 0.024 Uiso 1 1 calc R U . . .
C10 C 0.5846(3) 0.5750(3) 0.2001(2) 0.0156(8) Uani 1 1 d . . . . .
H10 H 0.651887 0.634380 0.238988 0.019 Uiso 1 1 calc R U . . .
C11 C 0.5650(3) 0.4714(3) 0.1990(2) 0.0148(8) Uani 1 1 d . . . . .
C12 C 0.7729(3) 0.5744(3) 0.3429(2) 0.0159(8) Uani 1 1 d . . . . .
C13 C 0.7316(3) 0.6198(3) 0.4207(3) 0.0204(8) Uani 1 1 d . . . . .
H13 H 0.656187 0.582891 0.427067 0.025 Uiso 1 1 calc R U . . .
C14 C 0.8018(4) 0.7196(3) 0.4886(3) 0.0264(10) Uani 1 1 d . . . . .
H14 H 0.773704 0.751804 0.541239 0.032 Uiso 1 1 calc R U . . .
C15 C 0.9112(4) 0.7719(3) 0.4804(3) 0.0288(10) Uani 1 1 d . . . . .
H15 H 0.958744 0.840281 0.527069 0.035 Uiso 1 1 calc R U . . .
C16 C 0.9526(4) 0.7255(3) 0.4042(3) 0.0318(10) Uani 1 1 d . . . . .
H16 H 1.029145 0.761127 0.399417 0.038 Uiso 1 1 calc R U . . .
C17 C 0.8827(3) 0.6267(3) 0.3345(3) 0.0241(9) Uani 1 1 d . . . . .
H17 H 0.910710 0.595596 0.281382 0.029 Uiso 1 1 calc R U . . .
C18 C 0.7483(3) 0.4008(3) 0.1650(3) 0.0182(8) Uani 1 1 d . . . . .
C19 C 0.7839(3) 0.4630(3) 0.1102(3) 0.0207(9) Uani 1 1 d . . . . .
H19 H 0.770238 0.527896 0.122060 0.025 Uiso 1 1 calc R U . . .
C20 C 0.8390(4) 0.4310(3) 0.0389(3) 0.0278(10) Uani 1 1 d . . . . .
H20 H 0.865133 0.474724 0.002749 0.033 Uiso 1 1 calc R U . . .
C21 C 0.8562(4) 0.3337(3) 0.0200(3) 0.0322(10) Uani 1 1 d . . . . .
H21 H 0.892888 0.310397 -0.029676 0.039 Uiso 1 1 calc R U . . .
C22 C 0.8199(4) 0.2721(3) 0.0737(3) 0.0333(10) Uani 1 1 d . . . . .
H22 H 0.831456 0.205997 0.060615 0.040 Uiso 1 1 calc R U . . .
C23 C 0.7664(4) 0.3052(3) 0.1469(3) 0.0258(9) Uani 1 1 d . . . . .
H23 H 0.742412 0.262471 0.184230 0.031 Uiso 1 1 calc R U . . .
C24 C 0.6114(3) 0.0833(3) 0.3500(2) 0.0165(8) Uani 1 1 d . . . . .
C25 C 0.7136(4) 0.1040(3) 0.3184(3) 0.0262(9) Uani 1 1 d . . . . .
H25 H 0.759926 0.176183 0.325620 0.031 Uiso 1 1 calc R U . . .
C26 C 0.7483(4) 0.0203(3) 0.2767(3) 0.0316(10) Uani 1 1 d . . . . .
H26 H 0.818433 0.034979 0.255357 0.038 Uiso 1 1 calc R U . . .
C27 C 0.6805(4) -0.0859(3) 0.2658(3) 0.0277(10) Uani 1 1 d . . . . .
H27 H 0.704204 -0.143723 0.236820 0.033 Uiso 1 1 calc R U . . .
C28 C 0.5802(3) -0.1064(3) 0.2968(3) 0.0209(9) Uani 1 1 d . . . . .
H28 H 0.534137 -0.178901 0.289067 0.025 Uiso 1 1 calc R U . . .
C29 C 0.5445(3) -0.0231(3) 0.3396(2) 0.0181(8) Uani 1 1 d . . . . .
H29 H 0.474946 -0.038236 0.361773 0.022 Uiso 1 1 calc R U . . .
C30 C 0.6336(3) 0.2547(3) 0.5267(3) 0.0167(8) Uani 1 1 d . . . . .
C31 C 0.6210(3) 0.3491(3) 0.5805(3) 0.0222(9) Uani 1 1 d . . . . .
H31 H 0.581366 0.381406 0.551708 0.027 Uiso 1 1 calc R U . . .
C32 C 0.6664(4) 0.3961(3) 0.6766(3) 0.0277(10) Uani 1 1 d . . . . .
H32 H 0.656001 0.459312 0.714034 0.033 Uiso 1 1 calc R U . . .
C33 C 0.7273(4) 0.3499(3) 0.7177(3) 0.0288(10) Uani 1 1 d . . . . .
H33 H 0.759763 0.382676 0.783037 0.035 Uiso 1 1 calc R U . . .
C34 C 0.7407(4) 0.2572(3) 0.6642(3) 0.0263(9) Uani 1 1 d . . . . .
H34 H 0.782101 0.226206 0.692966 0.032 Uiso 1 1 calc R U . . .
C35 C 0.6940(3) 0.2084(3) 0.5683(3) 0.0205(8) Uani 1 1 d . . . . .
H35 H 0.703143 0.144172 0.531587 0.025 Uiso 1 1 calc R U . . .
C36 C 0.4154(3) 0.1275(3) 0.4004(3) 0.0158(8) Uani 1 1 d . . . . .
C37 C 0.3797(3) 0.1063(3) 0.4784(3) 0.0184(8) Uani 1 1 d . . . . .
H37 H 0.434326 0.133266 0.535217 0.022 Uiso 1 1 calc R U . . .
C38 C 0.2666(3) 0.0467(3) 0.4742(3) 0.0197(8) Uani 1 1 d . . . . .
H38 H 0.243418 0.032444 0.527681 0.024 Uiso 1 1 calc R U . . .
C39 C 0.1873(3) 0.0081(3) 0.3920(3) 0.0221(9) Uani 1 1 d . . . . .
H39 H 0.109306 -0.033428 0.388757 0.026 Uiso 1 1 calc R U . . .
C40 C 0.2202(3) 0.0292(3) 0.3139(3) 0.0203(8) Uani 1 1 d . . . . .
H40 H 0.164671 0.002201 0.257646 0.024 Uiso 1 1 calc R U . . .
C41 C 0.3342(3) 0.0898(3) 0.3173(2) 0.0162(8) Uani 1 1 d . . . . .
C42 C 0.1326(4) 0.2983(4) 0.2588(4) 0.0455(13) Uani 1 1 d . . . . .
H42A H 0.131962 0.355667 0.234780 0.055 Uiso 1 1 calc R U . . .
H42B H 0.162746 0.331953 0.327523 0.055 Uiso 1 1 calc R U . . .
C43 C 0.0169(4) 0.2131(4) 0.2360(4) 0.0520(14) Uani 1 1 d . . . . .
H43A H -0.042535 0.244279 0.236886 0.062 Uiso 1 1 calc R U . . .
H43B H 0.008650 0.175422 0.281177 0.062 Uiso 1 1 calc R U . . .
C44 C 0.0076(4) 0.1355(4) 0.1374(4) 0.0466(13) Uani 1 1 d . . . . .
H44A H -0.043949 0.060310 0.127278 0.056 Uiso 1 1 calc R U . . .
H44B H -0.021774 0.158252 0.089095 0.056 Uiso 1 1 calc R U . . .
C45 C 0.1268(4) 0.1432(4) 0.1342(3) 0.0367(11) Uani 1 1 d . . . . .
H45A H 0.136460 0.078681 0.140734 0.044 Uiso 1 1 calc R U . . .
H45B H 0.145552 0.147666 0.073865 0.044 Uiso 1 1 calc R U . . .
Sb Sb 0.07723(2) 0.19932(2) -0.13192(2) 0.01970(7) Uani 1 1 d . . . . .
F1 F 0.1130(2) 0.32189(18) -0.02268(18) 0.0425(7) Uani 1 1 d . . . . .
F2 F 0.1988(2) 0.27678(19) -0.1752(2) 0.0467(7) Uani 1 1 d . . . . .
F3 F -0.0237(2) 0.2423(2) -0.19070(18) 0.0390(6) Uani 1 1 d . . . . .
F4 F 0.0437(2) 0.07604(18) -0.23993(16) 0.0334(6) Uani 1 1 d . . . . .
F5 F -0.0444(2) 0.12144(17) -0.08804(16) 0.0316(6) Uani 1 1 d . . . . .
F6 F 0.1771(2) 0.15466(18) -0.07435(16) 0.0348(6) Uani 1 1 d . . . . .
O2 O 0.9071(9) 0.4535(9) 0.5123(9) 0.084(2) Uani 0.5 1 d D U P A -1
C46 C 0.9876(14) 0.5538(10) 0.5897(9) 0.074(3) Uani 0.5 1 d D U P A -1
H46A H 0.953347 0.609155 0.607859 0.089 Uiso 0.5 1 calc R U P A -1
H46B H 1.007381 0.537491 0.645446 0.089 Uiso 0.5 1 calc R U P A -1
C47 C 1.0893(12) 0.5919(10) 0.5512(13) 0.078(3) Uani 0.5 1 d D U P A -1
H47A H 1.159569 0.608766 0.595852 0.094 Uiso 0.5 1 calc R U P A -1
H47B H 1.094580 0.658505 0.539419 0.094 Uiso 0.5 1 calc R U P A -1
C48 C 1.0764(14) 0.5005(12) 0.4592(12) 0.078(3) Uani 0.5 1 d D U P A -1
H48A H 1.102016 0.531403 0.411320 0.094 Uiso 0.5 1 calc R U P A -1
H48B H 1.124815 0.460985 0.469325 0.094 Uiso 0.5 1 calc R U P A -1
C49 C 0.9522(16) 0.4229(11) 0.4250(10) 0.079(3) Uani 0.5 1 d D U P A -1
H49A H 0.913260 0.435279 0.373673 0.094 Uiso 0.5 1 calc R U P A -1
H49B H 0.944688 0.346190 0.403481 0.094 Uiso 0.5 1 calc R U P A -1

loop_
_atom_site_aniso_label
_atom_site_aniso_U_11
_atom_site_aniso_U_22
_atom_site_aniso_U_33
_atom_site_aniso_U_23
_atom_site_aniso_U_13
_atom_site_aniso_U_12
Au 0.01575(9) 0.01416(7) 0.02001(8) 0.00907(6) 0.00355(6) 0.00514(6)
Zn 0.0185(2) 0.01286(19) 0.0146(2) 0.00447(16) 0.00392(18) 0.00458(17)
Cl 0.0234(5) 0.0180(4) 0.0169(4) 0.0023(3) 0.0047(4) 0.0086(4)
P1 0.0140(5) 0.0132(4) 0.0173(5) 0.0074(4) 0.0042(4) 0.0050(4)
P2 0.0149(5) 0.0139(4) 0.0186(5) 0.0080(4) 0.0039(4) 0.0057(4)
O1 0.0204(17) 0.0319(15) 0.0420(18) 0.0075(14) 0.0018(14) 0.0081(13)
N1 0.0155(17) 0.0172(15) 0.0150(16) 0.0062(12) 0.0037(13) 0.0049(12)
N2 0.0173(18) 0.0133(14) 0.0158(16) 0.0057(12) 0.0021(13) 0.0027(12)
C1 0.016(2) 0.0237(19) 0.0140(19) 0.0059(15) 0.0006(16) 0.0057(16)
C2 0.018(2) 0.0171(18) 0.0150(19) 0.0003(15) 0.0034(16) 0.0066(15)
C3 0.015(2) 0.0152(17) 0.0191(19) 0.0027(15) -0.0004(16) 0.0048(15)
C4 0.033(3) 0.024(2) 0.016(2) 0.0064(16) 0.0077(18) 0.0128(18)
C5 0.031(2) 0.0152(18) 0.022(2) 0.0034(16) 0.0064(18) 0.0100(17)
C6 0.022(2) 0.0164(17) 0.0142(18) 0.0066(15) 0.0090(16) 0.0087(15)
C7 0.017(2) 0.0253(19) 0.0150(19) 0.0071(16) -0.0005(16) 0.0053(16)
C8 0.026(2) 0.030(2) 0.0164(19) 0.0113(17) 0.0060(17) 0.0171(18)
C9 0.027(2) 0.0207(19) 0.019(2) 0.0115(16) 0.0113(18) 0.0125(17)
C10 0.016(2) 0.0142(17) 0.0144(18) 0.0038(14) 0.0045(16) 0.0037(15)
C11 0.017(2) 0.0209(18) 0.0121(18) 0.0084(15) 0.0075(16) 0.0113(15)
C12 0.016(2) 0.0142(17) 0.0196(19) 0.0087(15) 0.0003(16) 0.0067(15)
C13 0.016(2) 0.0160(18) 0.028(2) 0.0070(16) 0.0069(17) 0.0047(15)
C14 0.038(3) 0.0175(19) 0.024(2) 0.0047(16) 0.0126(19) 0.0120(18)
C15 0.032(3) 0.0201(19) 0.027(2) 0.0045(17) 0.0016(19) 0.0058(18)
C16 0.015(2) 0.035(2) 0.035(3) 0.009(2) 0.0059(19) -0.0001(18)
C17 0.018(2) 0.0222(19) 0.025(2) 0.0042(16) 0.0062(18) 0.0031(16)
C18 0.018(2) 0.0172(18) 0.0178(19) 0.0037(15) 0.0025(16) 0.0079(15)
C19 0.024(2) 0.0184(18) 0.019(2) 0.0028(15) 0.0083(17) 0.0104(16)
C20 0.025(2) 0.032(2) 0.025(2) 0.0072(18) 0.0094(19) 0.0106(18)
C21 0.033(3) 0.042(2) 0.022(2) 0.0028(19) 0.008(2) 0.022(2)
C22 0.038(3) 0.030(2) 0.033(2) 0.0042(19) 0.005(2) 0.023(2)
C23 0.030(2) 0.0224(19) 0.025(2) 0.0036(17) 0.0032(19) 0.0147(18)
C24 0.023(2) 0.0160(17) 0.0165(19) 0.0081(15) 0.0052(16) 0.0115(16)
C25 0.028(2) 0.0206(19) 0.038(2) 0.0159(18) 0.017(2) 0.0127(17)
C26 0.026(3) 0.033(2) 0.045(3) 0.016(2) 0.025(2) 0.0165(19)
C27 0.041(3) 0.025(2) 0.024(2) 0.0088(17) 0.011(2) 0.0205(19)
C28 0.027(2) 0.0150(18) 0.021(2) 0.0069(15) 0.0036(18) 0.0080(16)
C29 0.022(2) 0.0215(19) 0.0152(19) 0.0092(15) 0.0073(16) 0.0110(16)
C30 0.013(2) 0.0133(17) 0.022(2) 0.0084(15) 0.0020(16) 0.0001(14)
C31 0.024(2) 0.0171(18) 0.027(2) 0.0084(16) 0.0059(18) 0.0084(16)
C32 0.035(3) 0.024(2) 0.024(2) 0.0058(17) 0.0076(19) 0.0135(19)
C33 0.028(3) 0.034(2) 0.020(2) 0.0088(18) 0.0025(19) 0.0087(19)
C34 0.024(2) 0.032(2) 0.027(2) 0.0150(18) 0.0000(19) 0.0130(18)
C35 0.018(2) 0.0193(18) 0.026(2) 0.0106(16) 0.0026(17) 0.0066(16)
C36 0.017(2) 0.0085(16) 0.024(2) 0.0064(14) 0.0071(16) 0.0060(14)
C37 0.022(2) 0.0168(17) 0.0186(19) 0.0085(15) 0.0039(17) 0.0084(16)
C38 0.023(2) 0.0171(18) 0.023(2) 0.0109(16) 0.0086(18) 0.0087(16)
C39 0.021(2) 0.0153(18) 0.029(2) 0.0097(16) 0.0082(18) 0.0043(16)
C40 0.018(2) 0.0153(17) 0.024(2) 0.0074(16) 0.0008(17) 0.0026(15)
C41 0.018(2) 0.0108(16) 0.0178(19) 0.0032(14) 0.0016(16) 0.0052(15)
C42 0.032(3) 0.045(3) 0.059(3) 0.014(2) 0.008(3) 0.019(2)
C43 0.028(3) 0.069(3) 0.048(3) 0.016(3) 0.004(2) 0.011(3)
C44 0.024(3) 0.048(3) 0.059(3) 0.016(3) 0.001(2) 0.008(2)
C45 0.026(3) 0.041(3) 0.029(2) 0.008(2) -0.004(2) 0.002(2)
Sb 0.01399(14) 0.01822(13) 0.02427(14) 0.00622(11) 0.00450(11) 0.00443(10)
F1 0.0273(15) 0.0317(13) 0.0466(16) -0.0105(12) -0.0004(12) 0.0102(11)
F2 0.0310(15) 0.0372(14) 0.087(2) 0.0359(14) 0.0361(15) 0.0136(12)
F3 0.0378(16) 0.0559(16) 0.0436(15) 0.0273(13) 0.0139(13) 0.0327(13)
F4 0.0243(14) 0.0389(13) 0.0269(13) -0.0021(11) 0.0018(11) 0.0142(11)
F5 0.0249(14) 0.0337(12) 0.0337(14) 0.0152(11) 0.0130(11) 0.0042(10)
F6 0.0332(15) 0.0387(13) 0.0308(14) 0.0075(11) -0.0048(11) 0.0190(11)
O2 0.090(5) 0.053(5) 0.100(6) 0.013(4) 0.032(4) 0.027(4)
C46 0.078(6) 0.042(5) 0.097(6) 0.006(4) 0.035(5) 0.030(5)
C47 0.084(6) 0.037(5) 0.104(7) -0.003(4) 0.039(5) 0.034(5)
C48 0.096(6) 0.037(5) 0.099(7) 0.002(4) 0.041(5) 0.040(5)
C49 0.097(6) 0.040(5) 0.099(6) 0.009(4) 0.040(5) 0.038(5)

loop_
_atom_type_symbol
_atom_type_description
_atom_type_scat_dispersion_real
_atom_type_scat_dispersion_imag
_atom_type_scat_source
C C 0.0033 0.0016 'International Tables Vol C Tables 4.2.6.8 and 6.1.1.4'
H H 0.0000 0.0000 'International Tables Vol C Tables 4.2.6.8 and 6.1.1.4'
Au Au -2.0133 8.8022 'International Tables Vol C Tables 4.2.6.8 and 6.1.1.4'
Cl Cl 0.1484 0.1585 'International Tables Vol C Tables 4.2.6.8 and 6.1.1.4'
F F 0.0171 0.0103 'International Tables Vol C Tables 4.2.6.8 and 6.1.1.4'
N N 0.0061 0.0033 'International Tables Vol C Tables 4.2.6.8 and 6.1.1.4'
O O 0.0106 0.0060 'International Tables Vol C Tables 4.2.6.8 and 6.1.1.4'
P P 0.1023 0.0942 'International Tables Vol C Tables 4.2.6.8 and 6.1.1.4'
Sb Sb -0.5866 1.5461 'International Tables Vol C Tables 4.2.6.8 and 6.1.1.4'
Zn Zn 0.2839 1.4301 'International Tables Vol C Tables 4.2.6.8 and 6.1.1.4'

loop_
_geom_angle_atom_site_label_1
_geom_angle_atom_site_label_2
_geom_angle_atom_site_label_3
_geom_angle
_geom_angle_site_symmetry_1
_geom_angle_site_symmetry_3
_geom_angle_publ_flag
P1 Au Zn 91.81(3) . . ?
P2 Au Zn 92.60(3) . . ?
P2 Au P1 175.27(4) . . ?
Cl Zn Au 74.70(3) . . ?
O1 Zn Au 177.48(8) . . ?
O1 Zn Cl 102.91(9) . . ?
N1 Zn Au 78.24(9) . . ?
N1 Zn Cl 124.07(9) . . ?
N1 Zn O1 102.68(13) . . ?
N1 Zn N2 96.38(12) . . ?
N2 Zn Au 78.27(9) . . ?
N2 Zn Cl 123.85(9) . . ?
N2 Zn O1 103.90(12) . . ?
C11 P1 Au 117.12(12) . . ?
C11 P1 C12 105.47(16) . . ?
C12 P1 Au 110.40(12) . . ?
C18 P1 Au 112.92(12) . . ?
C18 P1 C11 102.70(17) . . ?
C18 P1 C12 107.45(17) . . ?
C24 P2 Au 111.60(12) . . ?
C24 P2 C36 103.79(16) . . ?
C30 P2 Au 112.43(11) . . ?
C30 P2 C24 106.91(17) . . ?
C30 P2 C36 104.37(17) . . ?
C36 P2 Au 116.86(12) . . ?
C42 O1 Zn 127.6(3) . . ?
C42 O1 C45 109.8(3) . . ?
C45 O1 Zn 121.5(3) . . ?
C1 N1 Zn 121.8(2) . . ?
C1 N1 C6 123.2(3) . . ?
C6 N1 Zn 113.4(2) . . ?
C3 N2 Zn 120.7(2) . . ?
C3 N2 C41 123.6(3) . . ?
C41 N2 Zn 114.1(2) . . ?
N1 C1 C2 122.9(3) . . ?
N1 C1 C4 119.6(3) . . ?
C2 C1 C4 117.5(3) . . ?
C1 C2 H2 114.9 . . ?
C3 C2 C1 130.3(3) . . ?
C3 C2 H2 114.9 . . ?
N2 C3 C2 123.6(3) . . ?
N2 C3 C5 118.5(3) . . ?
C2 C3 C5 117.9(3) . . ?
C1 C4 H4A 109.5 . . ?
C1 C4 H4B 109.5 . . ?
C1 C4 H4C 109.5 . . ?
H4A C4 H4B 109.5 . . ?
H4A C4 H4C 109.5 . . ?
H4B C4 H4C 109.5 . . ?
C3 C5 H5A 109.5 . . ?
C3 C5 H5B 109.5 . . ?
C3 C5 H5C 109.5 . . ?
H5A C5 H5B 109.5 . . ?
H5A C5 H5C 109.5 . . ?
H5B C5 H5C 109.5 . . ?
C7 C6 N1 121.0(3) . . ?
C7 C6 C11 119.3(3) . . ?
C11 C6 N1 119.3(3) . . ?
C6 C7 H7 119.6 . . ?
C8 C7 C6 120.9(3) . . ?
C8 C7 H7 119.6 . . ?
C7 C8 H8 120.0 . . ?
C9 C8 C7 120.0(4) . . ?
C9 C8 H8 120.0 . . ?
C8 C9 H9 119.9 . . ?
C8 C9 C10 120.2(3) . . ?
C10 C9 H9 119.9 . . ?
C9 C10 H10 119.8 . . ?
C11 C10 C9 120.4(3) . . ?
C11 C10 H10 119.8 . . ?
C6 C11 P1 119.2(3) . . ?
C10 C11 P1 121.2(3) . . ?
C10 C11 C6 119.2(3) . . ?
C13 C12 P1 115.9(3) . . ?
C17 C12 P1 123.7(3) . . ?
C17 C12 C13 120.4(3) . . ?
C12 C13 H13 120.4 . . ?
C14 C13 C12 119.3(4) . . ?
C14 C13 H13 120.4 . . ?
C13 C14 H14 119.8 . . ?
C15 C14 C13 120.4(4) . . ?
C15 C14 H14 119.8 . . ?
C14 C15 H15 120.0 . . ?
C14 C15 C16 120.1(4) . . ?
C16 C15 H15 120.0 . . ?
C15 C16 H16 119.9 . . ?
C15 C16 C17 120.3(4) . . ?
C17 C16 H16 119.9 . . ?
C12 C17 C16 119.5(4) . . ?
C12 C17 H17 120.2 . . ?
C16 C17 H17 120.2 . . ?
C19 C18 P1 120.0(3) . . ?
C23 C18 P1 120.0(3) . . ?
C23 C18 C19 119.9(4) . . ?
C18 C19 H19 119.7 . . ?
C20 C19 C18 120.5(4) . . ?
C20 C19 H19 119.7 . . ?
C19 C20 H20 120.2 . . ?
C19 C20 C21 119.5(4) . . ?
C21 C20 H20 120.2 . . ?
C20 C21 H21 120.1 . . ?
C22 C21 C20 119.7(4) . . ?
C22 C21 H21 120.1 . . ?
C21 C22 H22 119.5 . . ?
C21 C22 C23 120.9(4) . . ?
C23 C22 H22 119.5 . . ?
C18 C23 C22 119.4(4) . . ?
C18 C23 H23 120.3 . . ?
C22 C23 H23 120.3 . . ?
C25 C24 P2 119.4(3) . . ?
C25 C24 C29 119.3(3) . . ?
C29 C24 P2 121.3(3) . . ?
C24 C25 H25 119.8 . . ?
C26 C25 C24 120.4(3) . . ?
C26 C25 H25 119.8 . . ?
C25 C26 H26 120.0 . . ?
C25 C26 C27 120.0(4) . . ?
C27 C26 H26 120.0 . . ?
C26 C27 H27 120.1 . . ?
C28 C27 C26 119.7(4) . . ?
C28 C27 H27 120.1 . . ?
C27 C28 H28 119.5 . . ?
C27 C28 C29 121.0(3) . . ?
C29 C28 H28 119.5 . . ?
C24 C29 H29 120.2 . . ?
C28 C29 C24 119.6(4) . . ?
C28 C29 H29 120.2 . . ?
C31 C30 P2 117.3(3) . . ?
C31 C30 C35 120.2(3) . . ?
C35 C30 P2 122.4(3) . . ?
C30 C31 H31 120.1 . . ?
C30 C31 C32 119.9(4) . . ?
C32 C31 H31 120.1 . . ?
C31 C32 H32 120.2 . . ?
C31 C32 C33 119.6(4) . . ?
C33 C32 H32 120.2 . . ?
C32 C33 H33 119.8 . . ?
C34 C33 C32 120.4(4) . . ?
C34 C33 H33 119.8 . . ?
C33 C34 H34 119.7 . . ?
C33 C34 C35 120.5(4) . . ?
C35 C34 H34 119.7 . . ?
C30 C35 H35 120.3 . . ?
C34 C35 C30 119.3(4) . . ?
C34 C35 H35 120.3 . . ?
C37 C36 P2 120.6(3) . . ?
C37 C36 C41 119.4(3) . . ?
C41 C36 P2 119.9(3) . . ?
C36 C37 H37 119.5 . . ?
C38 C37 C36 121.0(4) . . ?
C38 C37 H37 119.5 . . ?
C37 C38 H38 120.2 . . ?
C39 C38 C37 119.5(3) . . ?
C39 C38 H38 120.2 . . ?
C38 C39 H39 119.7 . . ?
C38 C39 C40 120.6(4) . . ?
C40 C39 H39 119.7 . . ?
C39 C40 H40 119.7 . . ?
C39 C40 C41 120.5(4) . . ?
C41 C40 H40 119.7 . . ?
C36 C41 N2 119.6(3) . . ?
C40 C41 N2 121.0(3) . . ?
C40 C41 C36 119.0(3) . . ?
O1 C42 H42A 110.9 . . ?
O1 C42 H42B 110.9 . . ?
O1 C42 C43 104.1(4) . . ?
H42A C42 H42B 109.0 . . ?
C43 C42 H42A 110.9 . . ?
C43 C42 H42B 110.9 . . ?
C42 C43 H43A 110.9 . . ?
C42 C43 H43B 110.9 . . ?
C42 C43 C44 104.1(4) . . ?
H43A C43 H43B 109.0 . . ?
C44 C43 H43A 110.9 . . ?
C44 C43 H43B 110.9 . . ?
C43 C44 H44A 111.0 . . ?
C43 C44 H44B 111.0 . . ?
H44A C44 H44B 109.0 . . ?
C45 C44 C43 104.0(4) . . ?
C45 C44 H44A 111.0 . . ?
C45 C44 H44B 111.0 . . ?
O1 C45 C44 106.6(4) . . ?
O1 C45 H45A 110.4 . . ?
O1 C45 H45B 110.4 . . ?
C44 C45 H45A 110.4 . . ?
C44 C45 H45B 110.4 . . ?
H45A C45 H45B 108.6 . . ?
F1 Sb F3 90.54(12) . . ?
F1 Sb F5 90.00(11) . . ?
F2 Sb F1 89.95(12) . . ?
F2 Sb F3 91.18(12) . . ?
F2 Sb F4 89.95(11) . . ?
F2 Sb F5 179.74(12) . . ?
F2 Sb F6 89.08(12) . . ?
F3 Sb F5 89.08(11) . . ?
F4 Sb F1 178.80(11) . . ?
F4 Sb F3 90.66(11) . . ?
F4 Sb F5 90.11(10) . . ?
F4 Sb F6 88.66(10) . . ?
F6 Sb F1 90.15(11) . . ?
F6 Sb F3 179.27(11) . . ?
F6 Sb F5 90.67(11) . . ?
C46 O2 C49 114.5(9) . . ?
O2 C46 H46A 110.8 . . ?
O2 C46 H46B 110.8 . . ?
H46A C46 H46B 108.8 . . ?
C47 C46 O2 104.9(10) . . ?
C47 C46 H46A 110.8 . . ?
C47 C46 H46B 110.8 . . ?
C46 C47 H47A 110.3 . . ?
C46 C47 H47B 110.3 . . ?
C46 C47 C48 107.0(10) . . ?
H47A C47 H47B 108.6 . . ?
C48 C47 H47A 110.3 . . ?
C48 C47 H47B 110.3 . . ?
C47 C48 H48A 109.8 . . ?
C47 C48 H48B 109.8 . . ?
H48A C48 H48B 108.2 . . ?
C49 C48 C47 109.5(8) . . ?
C49 C48 H48A 109.8 . . ?
C49 C48 H48B 109.8 . . ?
O2 C49 C48 100.8(8) . . ?
O2 C49 H49A 111.6 . . ?
O2 C49 H49B 111.6 . . ?
C48 C49 H49A 111.6 . . ?
C48 C49 H49B 111.6 . . ?
H49A C49 H49B 109.4 . . ?

loop_
_geom_bond_atom_site_label_1
_geom_bond_atom_site_label_2
_geom_bond_distance
_geom_bond_site_symmetry_2
_geom_bond_publ_flag
Au Zn 2.9709(5) . ?
Au P1 2.3073(9) . ?
Au P2 2.3033(9) . ?
Zn Cl 2.1812(9) . ?
Zn O1 2.051(3) . ?
Zn N1 1.959(3) . ?
Zn N2 1.971(3) . ?
P1 C11 1.819(4) . ?
P1 C12 1.823(3) . ?
P1 C18 1.816(4) . ?
P2 C24 1.817(4) . ?
P2 C30 1.811(4) . ?
P2 C36 1.819(4) . ?
O1 C42 1.449(6) . ?
O1 C45 1.450(5) . ?
N1 C1 1.328(5) . ?
N1 C6 1.421(4) . ?
N2 C3 1.335(5) . ?
N2 C41 1.413(4) . ?
C1 C2 1.408(5) . ?
C1 C4 1.510(5) . ?
C2 H2 0.9500 . ?
C2 C3 1.392(5) . ?
C3 C5 1.518(5) . ?
C4 H4A 0.9800 . ?
C4 H4B 0.9800 . ?
C4 H4C 0.9800 . ?
C5 H5A 0.9800 . ?
C5 H5B 0.9800 . ?
C5 H5C 0.9800 . ?
C6 C7 1.384(5) . ?
C6 C11 1.413(5) . ?
C7 H7 0.9500 . ?
C7 C8 1.384(5) . ?
C8 H8 0.9500 . ?
C8 C9 1.375(5) . ?
C9 H9 0.9500 . ?
C9 C10 1.390(5) . ?
C10 H10 0.9500 . ?
C10 C11 1.386(5) . ?
C12 C13 1.394(5) . ?
C12 C17 1.375(5) . ?
C13 H13 0.9500 . ?
C13 C14 1.388(5) . ?
C14 H14 0.9500 . ?
C14 C15 1.370(6) . ?
C15 H15 0.9500 . ?
C15 C16 1.381(6) . ?
C16 H16 0.9500 . ?
C16 C17 1.390(5) . ?
C17 H17 0.9500 . ?
C18 C19 1.390(5) . ?
C18 C23 1.385(5) . ?
C19 H19 0.9500 . ?
C19 C20 1.380(5) . ?
C20 H20 0.9500 . ?
C20 C21 1.400(6) . ?
C21 H21 0.9500 . ?
C21 C22 1.373(6) . ?
C22 H22 0.9500 . ?
C22 C23 1.392(6) . ?
C23 H23 0.9500 . ?
C24 C25 1.388(5) . ?
C24 C29 1.397(5) . ?
C25 H25 0.9500 . ?
C25 C26 1.377(5) . ?
C26 H26 0.9500 . ?
C26 C27 1.395(6) . ?
C27 H27 0.9500 . ?
C27 C28 1.363(6) . ?
C28 H28 0.9500 . ?
C28 C29 1.386(5) . ?
C29 H29 0.9500 . ?
C30 C31 1.391(5) . ?
C30 C35 1.394(5) . ?
C31 H31 0.9500 . ?
C31 C32 1.392(5) . ?
C32 H32 0.9500 . ?
C32 C33 1.392(6) . ?
C33 H33 0.9500 . ?
C33 C34 1.374(6) . ?
C34 H34 0.9500 . ?
C34 C35 1.391(5) . ?
C35 H35 0.9500 . ?
C36 C37 1.395(5) . ?
C36 C41 1.402(5) . ?
C37 H37 0.9500 . ?
C37 C38 1.379(5) . ?
C38 H38 0.9500 . ?
C38 C39 1.377(5) . ?
C39 H39 0.9500 . ?
C39 C40 1.385(5) . ?
C40 H40 0.9500 . ?
C40 C41 1.393(5) . ?
C42 H42A 0.9900 . ?
C42 H42B 0.9900 . ?
C42 C43 1.474(6) . ?
C43 H43A 0.9900 . ?
C43 H43B 0.9900 . ?
C43 C44 1.526(7) . ?
C44 H44A 0.9900 . ?
C44 H44B 0.9900 . ?
C44 C45 1.482(7) . ?
C45 H45A 0.9900 . ?
C45 H45B 0.9900 . ?
Sb F1 1.870(2) . ?
Sb F2 1.867(2) . ?
Sb F3 1.873(2) . ?
Sb F4 1.869(2) . ?
Sb F5 1.875(2) . ?
Sb F6 1.869(2) . ?
O2 C46 1.487(11) . ?
O2 C49 1.491(11) . ?
C46 H46A 0.9900 . ?
C46 H46B 0.9900 . ?
C46 C47 1.466(11) . ?
C47 H47A 0.9900 . ?
C47 H47B 0.9900 . ?
C47 C48 1.529(10) . ?
C48 H48A 0.9900 . ?
C48 H48B 0.9900 . ?
C48 C49 1.512(11) . ?
C49 H49A 0.9900 . ?
C49 H49B 0.9900 . ?

loop_
_geom_torsion_atom_site_label_1
_geom_torsion_atom_site_label_2
_geom_torsion_atom_site_label_3
_geom_torsion_atom_site_label_4
_geom_torsion
_geom_torsion_site_symmetry_1
_geom_torsion_site_symmetry_2
_geom_torsion_site_symmetry_3
_geom_torsion_site_symmetry_4
_geom_torsion_publ_flag
Au P1 C11 C6 -44.2(3) . . . . ?
Au P1 C11 C10 143.2(3) . . . . ?
Au P1 C12 C13 -55.7(3) . . . . ?
Au P1 C12 C17 122.7(3) . . . . ?
Au P1 C18 C19 175.8(3) . . . . ?
Au P1 C18 C23 -2.4(3) . . . . ?
Au P2 C24 C25 36.8(3) . . . . ?
Au P2 C24 C29 -142.7(3) . . . . ?
Au P2 C30 C31 51.0(3) . . . . ?
Au P2 C30 C35 -130.3(3) . . . . ?
Au P2 C36 C37 -141.4(2) . . . . ?
Au P2 C36 C41 43.1(3) . . . . ?
Zn O1 C42 C43 -144.1(3) . . . . ?
Zn O1 C45 C44 164.8(3) . . . . ?
Zn N1 C1 C2 -12.0(5) . . . . ?
Zn N1 C1 C4 167.9(3) . . . . ?
Zn N1 C6 C7 -92.9(4) . . . . ?
Zn N1 C6 C11 79.5(4) . . . . ?
Zn N2 C3 C2 14.7(5) . . . . ?
Zn N2 C3 C5 -165.6(3) . . . . ?
Zn N2 C41 C36 -80.4(4) . . . . ?
Zn N2 C41 C40 92.3(3) . . . . ?
P1 C12 C13 C14 179.8(3) . . . . ?
P1 C12 C17 C16 -178.3(3) . . . . ?
P1 C18 C19 C20 -179.3(3) . . . . ?
P1 C18 C23 C22 178.0(3) . . . . ?
P2 C24 C25 C26 -179.1(3) . . . . ?
P2 C24 C29 C28 178.6(3) . . . . ?
P2 C30 C31 C32 177.3(3) . . . . ?
P2 C30 C35 C34 -178.3(3) . . . . ?
P2 C36 C37 C38 -174.1(3) . . . . ?
P2 C36 C41 N2 -13.3(4) . . . . ?
P2 C36 C41 C40 173.8(3) . . . . ?
O1 C42 C43 C44 -33.5(5) . . . . ?
N1 C1 C2 C3 -2.0(7) . . . . ?
N1 C6 C7 C8 173.8(3) . . . . ?
N1 C6 C11 P1 14.9(4) . . . . ?
N1 C6 C11 C10 -172.4(3) . . . . ?
C1 N1 C6 C7 73.0(5) . . . . ?
C1 N1 C6 C11 -114.6(4) . . . . ?
C1 C2 C3 N2 0.3(7) . . . . ?
C1 C2 C3 C5 -179.4(4) . . . . ?
C3 N2 C41 C36 114.1(4) . . . . ?
C3 N2 C41 C40 -73.1(5) . . . . ?
C4 C1 C2 C3 178.1(4) . . . . ?
C6 N1 C1 C2 -176.7(3) . . . . ?
C6 N1 C1 C4 3.2(6) . . . . ?
C6 C7 C8 C9 -1.8(6) . . . . ?
C7 C6 C11 P1 -172.6(3) . . . . ?
C7 C6 C11 C10 0.1(5) . . . . ?
C7 C8 C9 C10 0.8(6) . . . . ?
C8 C9 C10 C11 0.7(5) . . . . ?
C9 C10 C11 P1 171.4(3) . . . . ?
C9 C10 C11 C6 -1.2(5) . . . . ?
C11 P1 C12 C13 71.7(3) . . . . ?
C11 P1 C12 C17 -109.9(3) . . . . ?
C11 P1 C18 C19 48.7(3) . . . . ?
C11 P1 C18 C23 -129.5(3) . . . . ?
C11 C6 C7 C8 1.3(6) . . . . ?
C12 P1 C11 C6 -167.4(3) . . . . ?
C12 P1 C11 C10 20.0(3) . . . . ?
C12 P1 C18 C19 -62.2(3) . . . . ?
C12 P1 C18 C23 119.6(3) . . . . ?
C12 C13 C14 C15 -1.3(6) . . . . ?
C13 C12 C17 C16 0.0(6) . . . . ?
C13 C14 C15 C16 -0.1(6) . . . . ?
C14 C15 C16 C17 1.5(7) . . . . ?
C15 C16 C17 C12 -1.4(7) . . . . ?
C17 C12 C13 C14 1.3(6) . . . . ?
C18 P1 C11 C6 80.2(3) . . . . ?
C18 P1 C11 C10 -92.4(3) . . . . ?
C18 P1 C12 C13 -179.2(3) . . . . ?
C18 P1 C12 C17 -0.8(4) . . . . ?
C18 C19 C20 C21 1.7(6) . . . . ?
C19 C18 C23 C22 -0.2(6) . . . . ?
C19 C20 C21 C22 -1.1(6) . . . . ?
C20 C21 C22 C23 -0.2(7) . . . . ?
C21 C22 C23 C18 0.8(6) . . . . ?
C23 C18 C19 C20 -1.1(6) . . . . ?
C24 P2 C30 C31 173.8(3) . . . . ?
C24 P2 C30 C35 -7.5(4) . . . . ?
C24 P2 C36 C37 95.3(3) . . . . ?
C24 P2 C36 C41 -80.3(3) . . . . ?
C24 C25 C26 C27 0.1(7) . . . . ?
C25 C24 C29 C28 -1.0(6) . . . . ?
C25 C26 C27 C28 -0.2(7) . . . . ?
C26 C27 C28 C29 -0.3(6) . . . . ?
C27 C28 C29 C24 0.9(6) . . . . ?
C29 C24 C25 C26 0.5(6) . . . . ?
C30 P2 C24 C25 -86.5(3) . . . . ?
C30 P2 C24 C29 94.0(3) . . . . ?
C30 P2 C36 C37 -16.5(3) . . . . ?
C30 P2 C36 C41 167.9(3) . . . . ?
C30 C31 C32 C33 1.9(6) . . . . ?
C31 C30 C35 C34 0.4(6) . . . . ?
C31 C32 C33 C34 -1.3(6) . . . . ?
C32 C33 C34 C35 0.2(6) . . . . ?
C33 C34 C35 C30 0.2(6) . . . . ?
C35 C30 C31 C32 -1.5(6) . . . . ?
C36 P2 C24 C25 163.5(3) . . . . ?
C36 P2 C24 C29 -16.0(3) . . . . ?
C36 P2 C30 C31 -76.7(3) . . . . ?
C36 P2 C30 C35 102.1(3) . . . . ?
C36 C37 C38 C39 -0.3(5) . . . . ?
C37 C36 C41 N2 171.1(3) . . . . ?
C37 C36 C41 C40 -1.8(5) . . . . ?
C37 C38 C39 C40 -0.5(5) . . . . ?
C38 C39 C40 C41 0.1(6) . . . . ?
C39 C40 C41 N2 -171.8(3) . . . . ?
C39 C40 C41 C36 1.0(5) . . . . ?
C41 N2 C3 C2 179.3(4) . . . . ?
C41 N2 C3 C5 -1.0(5) . . . . ?
C41 C36 C37 C38 1.5(5) . . . . ?
C42 O1 C45 C44 -4.2(5) . . . . ?
C42 C43 C44 C45 31.1(5) . . . . ?
C43 C44 C45 O1 -16.6(5) . . . . ?
C45 O1 C42 C43 24.0(5) . . . . ?
O2 C46 C47 C48 -11.6(18) . . . . ?
C46 O2 C49 C48 9.9(18) . . . . ?
C46 C47 C48 C49 19(2) . . . . ?
C47 C48 C49 O2 -17(2) . . . . ?
C49 O2 C46 C47 1.0(17) . . . . ?
